data_7710817
loop_
_publ_author_name
'Burt, Liam K.'
'Dewhurst, Rian D.'
'Hill, Anthony F.'
'Kong, Richard Y.'
'Nahon, Emily E.'
'Onn, Chee S.'

_publ_section_title
;
 Heterobimetallic \m2-halocarbyne complexes
;
_journal_name_full 'Dalton Transactions'
_journal_paper_doi 10.1039/D2DT01558G
_journal_year 2022
_chemical_formula_moiety 'C16 H22 B Cl3 N6 W'
_chemical_formula_sum 'C16 H22 B Cl3 N6 W'
_chemical_formula_weight 599.40
_space_group_crystal_system orthorhombic
_space_group_IT_number 62
_space_group_name_Hall '-P 2ac 2n'
_space_group_name_H-M_alt 'P n m a'
_atom_sites_solution_hydrogens geom
_audit_creation_date 2020-09-02
_audit_creation_method
;
Olex2 1.3
(compiled 2020.07.31 svn.rc2a77460 for OlexSys, GUI svn.r6145)
;
_audit_update_record
;
2022-05-15 deposited with the CCDC.	2022-07-27 downloaded from the CCDC.
;
_cell_angle_alpha 90
_cell_angle_beta 90
_cell_angle_gamma 90
_cell_formula_units_Z 4
_cell_length_a 16.2810(4)
_cell_length_b 12.8355(3)
_cell_length_c 13.3658(3)
_cell_measurement_reflns_used 9396
_cell_measurement_temperature 150.00(10)
_cell_measurement_theta_max 72.5040
_cell_measurement_theta_min 4.7370
_cell_volume 2793.12(11)
_computing_cell_refinement 'CrysAlisPro 1.171.39.46 (Rigaku OD, 2018)'
_computing_data_collection 'CrysAlisPro 1.171.39.46 (Rigaku OD, 2018)'
_computing_data_reduction 'CrysAlisPro 1.171.39.46 (Rigaku OD, 2018)'
_computing_molecular_graphics 'Olex2 1.3 (Dolomanov et al., 2009)'
_computing_publication_material 'Olex2 1.3 (Dolomanov et al., 2009)'
_computing_structure_refinement 'SHELXL 2018/3 (Sheldrick, 2015)'
_computing_structure_solution 'SHELXT 2018/2 (Sheldrick, 2018)'
_diffrn_ambient_environment N~2~
_diffrn_ambient_temperature 150.00(10)
_diffrn_detector 'CCD plate'
_diffrn_detector_area_resol_mean 8.1297
_diffrn_detector_type EosS2
_diffrn_measured_fraction_theta_full 0.999
_diffrn_measured_fraction_theta_max 0.888
_diffrn_measurement_details
;
List of Runs (angles in degrees, time in seconds):

  # Type    Start    End  Width  t~exp~   \w     \q     \k     \f   Frames
#--------------------------------------------------------------------------
  1  \w    -29.00  60.00   1.00    1.00    --   37.06 -19.00-120.00   89
  2  \w     21.00 104.00   1.00    1.00    --   37.06  57.00  90.00   83
  3  \w      3.00  76.00   1.00    1.00    --   37.06 -99.00 -90.00   73
  4  \w     31.00  90.00   1.00    1.00    --   37.06-125.00 150.00   59
  5  \w    -10.00  61.00   1.00    1.00    --   37.06 -19.00  90.00   71
  6  \w     19.00  82.00   1.00    1.00    --   37.06  38.00 -90.00   63
  7  \w     20.00 104.00   1.00    1.00    --   37.06  57.00  30.00   84
  8  \w     52.00 110.00   1.00    3.48    --  111.00 -95.00 120.00   58
  9  \w     45.00 118.00   1.00    3.48    --  111.00 -30.00-120.00   73
 10  \w     46.00 149.00   1.00    3.48    --  111.00 -15.00  30.00  103
 11  \w     85.00 131.00   1.00    3.48    --  111.00  77.00  60.00   46
 12  \w    147.00 174.00   1.00    3.48    --  111.00  77.00  60.00   27
 13  \w     45.00 129.00   1.00    3.48    --  111.00 -61.00 -60.00   84
 14  \w     42.00 132.00   1.00    3.48    --  111.00 -30.00 150.00   90
 15  \w     49.00 109.00   1.00    3.48    --  111.00 -95.00 -90.00   60
 16  \w     56.00 119.00   1.00    3.48    --  111.00 -45.00  90.00   63
 17  \w     94.00 164.00   1.00    3.48    --  111.00  45.00  30.00   70
 18  \w     78.00 113.00   1.00    3.48    --  111.00-111.00  30.00   35
 19  \w     43.00 109.00   1.00    3.48    --  111.00 -45.00  30.00   66
 20  \w    108.00 138.00   1.00    3.48    --  111.00 -77.00-180.00   30
 21  \w     57.00 102.00   1.00    3.48    --  111.00 -77.00-180.00   45
;
_diffrn_measurement_device 'four-circle diffractometer'
_diffrn_measurement_device_type 'SuperNova, Dual, Cu at home/near, EosS2'
_diffrn_measurement_method '\w scans'
_diffrn_orient_matrix_type 'CrysAlisPro convention (1999,Acta A55,543-557)'
_diffrn_orient_matrix_UB_11 -0.0247585000
_diffrn_orient_matrix_UB_12 0.0279104000
_diffrn_orient_matrix_UB_13 0.1079599000
_diffrn_orient_matrix_UB_21 0.0590557000
_diffrn_orient_matrix_UB_22 -0.0838404000
_diffrn_orient_matrix_UB_23 0.0401374000
_diffrn_orient_matrix_UB_31 0.0697777000
_diffrn_orient_matrix_UB_32 0.0810633000
_diffrn_orient_matrix_UB_33 0.0044173000
_diffrn_radiation_monochromator mirror
_diffrn_radiation_probe x-ray
_diffrn_radiation_type 'Cu K\a'
_diffrn_radiation_wavelength 1.54184
_diffrn_reflns_av_R_equivalents 0.0462
_diffrn_reflns_av_unetI/netI 0.0280
_diffrn_reflns_Laue_measured_fraction_full 0.999
_diffrn_reflns_Laue_measured_fraction_max 0.888
_diffrn_reflns_limit_h_max 17
_diffrn_reflns_limit_h_min -20
_diffrn_reflns_limit_k_max 14
_diffrn_reflns_limit_k_min -16
_diffrn_reflns_limit_l_max 15
_diffrn_reflns_limit_l_min -12
_diffrn_reflns_number 17210
_diffrn_reflns_point_group_measured_fraction_full 0.999
_diffrn_reflns_point_group_measured_fraction_max 0.888
_diffrn_reflns_theta_full 67.684
_diffrn_reflns_theta_max 85.151
_diffrn_reflns_theta_min 4.280
_diffrn_source 'micro-focus sealed X-ray tube'
_diffrn_source_type 'SuperNova (Cu) X-ray Source'
_exptl_absorpt_coefficient_mu 10.390
_exptl_absorpt_correction_T_max 1.00000
_exptl_absorpt_correction_T_min 0.65573
_exptl_absorpt_correction_type multi-scan
_exptl_absorpt_process_details
;
CrysAlisPro 1.171.39.46 (Rigaku Oxford Diffraction, 2018)
Empirical absorption correction using spherical harmonics,
 implemented in SCALE3 ABSPACK scaling algorithm.
;
_exptl_crystal_colour 'clear light blue'
_exptl_crystal_colour_lustre clear
_exptl_crystal_colour_modifier light
_exptl_crystal_colour_primary blue
_exptl_crystal_density_diffrn 1.425
_exptl_crystal_description plate
_exptl_crystal_F_000 1160
_exptl_crystal_recrystallization_method 'Re-crystallisation from solvent: CH2Cl2, n-hexane'
_exptl_crystal_size_max 0.123
_exptl_crystal_size_mid 0.088
_exptl_crystal_size_min 0.049
_refine_diff_density_max 1.949
_refine_diff_density_min -1.105
_refine_diff_density_rms 0.155
_refine_ls_extinction_method none
_refine_ls_goodness_of_fit_ref 1.061
_refine_ls_hydrogen_treatment constr
_refine_ls_matrix_type full
_refine_ls_number_parameters 143
_refine_ls_number_reflns 2930
_refine_ls_number_restraints 0
_refine_ls_restrained_S_all 1.061
_refine_ls_R_factor_all 0.0416
_refine_ls_R_factor_gt 0.0401
_refine_ls_shift/su_max 0.002
_refine_ls_shift/su_mean 0.000
_refine_ls_structure_factor_coef Fsqd
_refine_ls_weighting_details 'w=1/[\s^2^(Fo^2^)+(0.0828P)^2^+1.3456P] where P=(Fo^2^+2Fc^2^)/3'
_refine_ls_weighting_scheme calc
_refine_ls_wR_factor_gt 0.1096
_refine_ls_wR_factor_ref 0.1116
_reflns_Friedel_coverage 0.000
_reflns_number_gt 2742
_reflns_number_total 2930
_reflns_threshold_expression 'I > 2\s(I)'
_cod_data_source_file d2dt01558g2.cif
_cod_data_source_block co59_co_wcbr_phicl2_blue_scale
_cod_original_cell_volume 2793.09(11)
_cod_database_code 7710817
_shelx_shelxl_version_number 2018/3
_chemical_oxdiff_formula 'C16 H22 B1 Br1 Cl2 N6 W1'
_chemical_oxdiff_usercomment 'DCM hexane'
_shelx_space_group_comment
;
The symmetry employed for this shelxl refinement is uniquely defined
by the following loop, which should always be used as a source of
symmetry information in preference to the above space-group names.
They are only intended as comments.
;
_reflns_odcompleteness_completeness 98.23
_reflns_odcompleteness_iscentric 1
_reflns_odcompleteness_theta 74.33
_olex2_refinement_description
;
1. Fixed Uiso
 At 1.2 times of:
  All B(H) groups, All C(H) groups
 At 1.5 times of:
  All C(H,H,H) groups
2. Others
 Fixed Sof: H6A(0.5) H6B(0.5) H6C(0.5) H2A(0.5) H2B(0.5) H2C(0.5)
3.a Ternary CH refined with riding coordinates:
 B1(H1)
3.b Aromatic/amide H refined with riding coordinates:
 C4(H4), C9(H9)
3.c Idealised Me refined as rotating group:
 C6(H6A,H6B,H6C), C2(H2A,H2B,H2C), C11(H11A,H11B,H11C), C7(H7A,H7B,H7C)
;
_smtbx_masks_special_details
;
A solvent mask was calculated and 212 electrons were 
found in a volume of 928 ^3^ in 1 void per unit cell. 
This is consistent with the presence of 
1[C6H14] per Asymmetric Unit 
which account for 200 electrons 
per unit cell.
;
_smtbx_masks_void_probe_radius 1.2
_smtbx_masks_void_truncation_radius 1.2
_ins_header
;
TITL CO_WCBr_PhICl2_blue_scale in Pna2(1) 
REM Pna2(1) (#33, found as Pc2(1)n in cab setting)
CELL 1.54184  16.280954  12.835485  13.365755  90.0000  90.0000  90.0000
ZERR    6.00   0.000410   0.000276   0.000298   0.0000   0.0000   0.0000
LATT -1
SYMM -x,-y, z+1/2 
SYMM  x+1/2,-y+1/2, z 
SYMM -x+1/2, y+1/2, z+1/2 
SFAC C H B N Cl Br W
UNIT 96.00 132.00 6.00 36.00 12.00 6.00 6.00
TREF
HKLF 4
END
;
_olex2_submission_special_instructions 'No special instructions were received'
_oxdiff_exptl_absorpt_empirical_details
;
Empirical correction (ABSPACK) includes:
- Absorption correction using spherical harmonics
- Frame scaling
- Detector area scaling
;
_oxdiff_exptl_absorpt_empirical_full_max 1.381
_oxdiff_exptl_absorpt_empirical_full_min 0.798

loop_
_space_group_symop_operation_xyz
'x, y, z'
'-x+1/2, -y, z+1/2'
'-x, y+1/2, -z'
'x+1/2, -y+1/2, -z+1/2'
'-x, -y, -z'
'x-1/2, y, -z-1/2'
'x, -y-1/2, z'
'-x-1/2, y-1/2, z-1/2'

loop_
_atom_site_label
_atom_site_type_symbol
_atom_site_fract_x
_atom_site_fract_y
_atom_site_fract_z
_atom_site_U_iso_or_equiv
_atom_site_adp_type
_atom_site_occupancy
_atom_site_site_symmetry_order
_atom_site_calc_flag
_atom_site_refinement_flags_posn
_atom_site_refinement_flags_adp
_atom_site_refinement_flags_occupancy
_atom_site_disorder_assembly
_atom_site_disorder_group
W1 W 0.69685(2) 0.750000 0.54357(2) 0.02687(13) Uani 1 2 d S T P . .
Cl2 Cl 0.73740(6) 0.88309(7) 0.65216(7) 0.0388(2) Uani 1 1 d . . . . .
Cl1 Cl 0.88727(10) 0.750000 0.41717(15) 0.0557(4) Uani 1 2 d S T P . .
N2 N 0.5032(3) 0.750000 0.5893(3) 0.0278(8) Uani 1 2 d S T P . .
N3 N 0.6323(2) 0.6462(2) 0.4463(2) 0.0287(6) Uani 1 1 d . . . . .
N4 N 0.5488(2) 0.6563(2) 0.4311(2) 0.0302(6) Uani 1 1 d . . . . .
N1 N 0.5771(3) 0.750000 0.6413(3) 0.0312(9) Uani 1 2 d S T P . .
C4 C 0.4724(4) 0.750000 0.7562(4) 0.0367(11) Uani 1 2 d S T P . .
H4 H 0.443456 0.750000 0.816146 0.044 Uiso 1 2 calc R U P . .
C8 C 0.6560(3) 0.5619(3) 0.3970(3) 0.0360(8) Uani 1 1 d . . . . .
C5 C 0.4399(3) 0.750000 0.6581(4) 0.0317(10) Uani 1 2 d S T P . .
C3 C 0.5583(3) 0.750000 0.7431(4) 0.0364(12) Uani 1 2 d S T P . .
C10 C 0.5217(3) 0.5786(3) 0.3736(3) 0.0399(9) Uani 1 1 d . . . . .
C6 C 0.3520(3) 0.750000 0.6238(5) 0.0395(12) Uani 1 2 d S T P . .
H6A H 0.316378 0.744479 0.680766 0.059 Uiso 0.5 1 calc R U P A -1
H6B H 0.342912 0.691880 0.579966 0.059 Uiso 0.5 1 calc R U P A -1
H6C H 0.340611 0.813641 0.588710 0.059 Uiso 0.5 1 calc R U P A -1
C1 C 0.7912(5) 0.750000 0.4692(5) 0.0419(15) Uani 1 2 d S T P . .
C9 C 0.5884(3) 0.5178(3) 0.3514(3) 0.0429(9) Uani 1 1 d . . . . .
H9 H 0.588206 0.457671 0.312640 0.052 Uiso 1 1 calc R U . . .
B1 B 0.5026(4) 0.750000 0.4701(5) 0.0320(12) Uani 1 2 d S T P . .
H1 H 0.446032 0.750001 0.444895 0.038 Uiso 1 2 calc R U P . .
C2 C 0.6214(4) 0.750000 0.8279(5) 0.0535(17) Uani 1 2 d S T P . .
H2A H 0.665359 0.796840 0.811700 0.080 Uiso 0.5 1 calc R U P B -1
H2B H 0.642856 0.680931 0.836514 0.080 Uiso 0.5 1 calc R U P B -1
H2C H 0.595439 0.772229 0.888801 0.080 Uiso 0.5 1 calc R U P B -1
C11 C 0.4344(3) 0.5645(4) 0.3438(4) 0.0552(12) Uani 1 1 d . . . . .
H11A H 0.400538 0.562883 0.402581 0.083 Uiso 1 1 calc R U . . .
H11B H 0.428566 0.500219 0.307871 0.083 Uiso 1 1 calc R U . . .
H11C H 0.417826 0.621429 0.301822 0.083 Uiso 1 1 calc R U . . .
C7 C 0.7429(3) 0.5266(4) 0.3960(4) 0.0494(11) Uani 1 1 d . . . . .
H7A H 0.777198 0.581511 0.370716 0.074 Uiso 1 1 calc R U . . .
H7B H 0.748086 0.466424 0.353850 0.074 Uiso 1 1 calc R U . . .
H7C H 0.759703 0.509190 0.462799 0.074 Uiso 1 1 calc R U . . .

loop_
_atom_site_aniso_label
_atom_site_aniso_U_11
_atom_site_aniso_U_22
_atom_site_aniso_U_33
_atom_site_aniso_U_23
_atom_site_aniso_U_13
_atom_site_aniso_U_12
W1 0.02700(18) 0.02208(17) 0.0315(2) 0.000 -0.00167(7) 0.000
Cl2 0.0475(5) 0.0280(4) 0.0409(5) -0.0063(3) -0.0083(4) -0.0022(3)
Cl1 0.0367(7) 0.0599(9) 0.0706(11) 0.000 0.0189(7) 0.000
N2 0.0245(19) 0.030(2) 0.028(2) 0.000 -0.0022(16) 0.000
N3 0.0313(16) 0.0216(13) 0.0334(15) -0.0026(11) -0.0062(11) -0.0005(12)
N4 0.0326(15) 0.0262(14) 0.0319(14) -0.0010(12) -0.0010(12) -0.0021(12)
N1 0.0234(19) 0.036(2) 0.034(2) 0.000 -0.0017(16) 0.000
C4 0.041(3) 0.033(3) 0.037(3) 0.000 0.007(2) 0.000
C8 0.050(2) 0.0239(16) 0.0346(18) -0.0044(14) -0.0030(16) 0.0010(15)
C5 0.027(2) 0.022(2) 0.045(3) 0.000 0.006(2) 0.000
C3 0.038(3) 0.037(3) 0.034(3) 0.000 0.001(2) 0.000
C10 0.051(2) 0.0270(17) 0.041(2) -0.0002(15) -0.0073(18) -0.0089(16)
C6 0.032(3) 0.035(3) 0.052(3) 0.000 0.002(2) 0.000
C1 0.050(3) 0.027(3) 0.049(4) 0.000 -0.011(3) 0.000
C9 0.062(3) 0.0247(17) 0.043(2) -0.0060(15) -0.0087(19) -0.0017(17)
B1 0.030(3) 0.031(3) 0.035(3) 0.000 -0.004(2) 0.000
C2 0.044(3) 0.080(5) 0.036(3) 0.000 -0.002(3) 0.000
C11 0.052(3) 0.047(2) 0.067(3) -0.009(2) -0.015(2) -0.017(2)
C7 0.054(3) 0.037(2) 0.058(3) -0.015(2) -0.004(2) 0.0139(19)

loop_
_atom_type_symbol
_atom_type_description
_atom_type_scat_dispersion_real
_atom_type_scat_dispersion_imag
_atom_type_scat_source
C C 0.0181 0.0091 'International Tables Vol C Tables 4.2.6.8 and 6.1.1.4'
H H 0.0000 0.0000 'International Tables Vol C Tables 4.2.6.8 and 6.1.1.4'
B B 0.0090 0.0039 'International Tables Vol C Tables 4.2.6.8 and 6.1.1.4'
Cl Cl 0.3639 0.7018 'International Tables Vol C Tables 4.2.6.8 and 6.1.1.4'
N N 0.0311 0.0180 'International Tables Vol C Tables 4.2.6.8 and 6.1.1.4'
W W -5.4734 5.5774 'International Tables Vol C Tables 4.2.6.8 and 6.1.1.4'

loop_
_exptl_crystal_face_index_h
_exptl_crystal_face_index_k
_exptl_crystal_face_index_l
_exptl_crystal_face_perp_dist
8 -3 5 0.0332
-9 4 3 0.0238
8 -4 -3 0.0233
-6 7 -1 0.0265
-3 3 -8 0.0490
4 -2 8 0.0458
-6 -7 1 0.0437
7 6 -1 0.0374
-7 4 -5 0.0409
7 -6 1 0.0350

loop_
_geom_angle_atom_site_label_1
_geom_angle_atom_site_label_2
_geom_angle_atom_site_label_3
_geom_angle
_geom_angle_site_symmetry_1
_geom_angle_site_symmetry_3
_geom_angle_publ_flag
Cl2 W1 Cl2 93.95(5) 7_575 . ?
Cl2 W1 N1 83.62(8) 7_575 . ?
Cl2 W1 N1 83.62(8) . . ?
N3 W1 Cl2 166.46(9) 7_575 7_575 ?
N3 W1 Cl2 166.46(9) . . ?
N3 W1 Cl2 93.49(9) . 7_575 ?
N3 W1 Cl2 93.49(9) 7_575 . ?
N3 W1 N3 77.11(17) 7_575 . ?
N3 W1 N1 85.98(12) . . ?
N3 W1 N1 85.98(12) 7_575 . ?
C1 W1 Cl2 95.75(14) . 7_575 ?
C1 W1 Cl2 95.75(14) . . ?
C1 W1 N3 94.74(18) . . ?
C1 W1 N3 94.74(18) . 7_575 ?
C1 W1 N1 179.1(2) . . ?
N1 N2 B1 120.4(4) . . ?
C5 N2 N1 108.2(4) . . ?
C5 N2 B1 131.3(4) . . ?
N4 N3 W1 121.0(2) . . ?
C8 N3 W1 132.0(3) . . ?
C8 N3 N4 106.8(3) . . ?
N3 N4 B1 120.9(3) . . ?
C10 N4 N3 109.9(3) . . ?
C10 N4 B1 129.0(4) . . ?
N2 N1 W1 116.1(3) . . ?
N2 N1 C3 107.4(4) . . ?
C3 N1 W1 136.5(4) . . ?
C5 C4 H4 127.6 . . ?
C3 C4 H4 127.6 . . ?
C3 C4 C5 104.9(5) . . ?
N3 C8 C9 108.8(4) . . ?
N3 C8 C7 122.0(4) . . ?
C9 C8 C7 129.1(4) . . ?
N2 C5 C4 109.7(5) . . ?
N2 C5 C6 120.5(5) . . ?
C4 C5 C6 129.8(5) . . ?
N1 C3 C4 109.8(5) . . ?
N1 C3 C2 125.2(5) . . ?
C4 C3 C2 125.0(5) . . ?
N4 C10 C9 106.7(4) . . ?
N4 C10 C11 124.1(4) . . ?
C9 C10 C11 129.1(4) . . ?
C5 C6 H6A 109.5 . . ?
C5 C6 H6B 109.5 . . ?
C5 C6 H6C 109.5 . . ?
H6A C6 H6B 109.5 . . ?
H6A C6 H6C 109.5 . . ?
H6B C6 H6C 109.5 . . ?
Cl1 C1 W1 171.1(4) . . ?
C8 C9 H9 126.2 . . ?
C10 C9 C8 107.7(4) . . ?
C10 C9 H9 126.2 . . ?
N2 B1 H1 110.5 . . ?
N4 B1 N2 109.9(3) . . ?
N4 B1 N2 109.9(3) 7_575 . ?
N4 B1 N4 105.5(5) . 7_575 ?
N4 B1 H1 110.5 . . ?
N4 B1 H1 110.5 7_575 . ?
C3 C2 H2A 109.5 . . ?
C3 C2 H2B 109.5 . . ?
C3 C2 H2C 109.5 . . ?
H2A C2 H2B 109.5 . . ?
H2A C2 H2C 109.5 . . ?
H2B C2 H2C 109.5 . . ?
C10 C11 H11A 109.5 . . ?
C10 C11 H11B 109.5 . . ?
C10 C11 H11C 109.5 . . ?
H11A C11 H11B 109.5 . . ?
H11A C11 H11C 109.5 . . ?
H11B C11 H11C 109.5 . . ?
C8 C7 H7A 109.5 . . ?
C8 C7 H7B 109.5 . . ?
C8 C7 H7C 109.5 . . ?
H7A C7 H7B 109.5 . . ?
H7A C7 H7C 109.5 . . ?
H7B C7 H7C 109.5 . . ?

loop_
_geom_bond_atom_site_label_1
_geom_bond_atom_site_label_2
_geom_bond_distance
_geom_bond_site_symmetry_2
_geom_bond_publ_flag
W1 Cl2 2.3366(9) . ?
W1 Cl2 2.3366(9) 7_575 ?
W1 N3 2.138(3) . ?
W1 N3 2.138(3) 7_575 ?
W1 N1 2.347(4) . ?
W1 C1 1.829(8) . ?
Cl1 C1 1.712(8) . ?
N2 N1 1.390(6) . ?
N2 C5 1.382(7) . ?
N2 B1 1.594(7) . ?
N3 N4 1.381(5) . ?
N3 C8 1.325(5) . ?
N4 C10 1.334(5) . ?
N4 B1 1.511(5) . ?
N1 C3 1.394(7) . ?
C4 H4 0.9300 . ?
C4 C5 1.414(8) . ?
C4 C3 1.410(8) . ?
C8 C9 1.378(6) . ?
C8 C7 1.486(6) . ?
C5 C6 1.502(8) . ?
C3 C2 1.530(8) . ?
C10 C9 1.370(6) . ?
C10 C11 1.487(6) . ?
C6 H6A 0.9600 . ?
C6 H6B 0.9600 . ?
C6 H6C 0.9600 . ?
C9 H9 0.9300 . ?
B1 H1 0.9800 . ?
C2 H2A 0.9600 . ?
C2 H2B 0.9600 . ?
C2 H2C 0.9600 . ?
C11 H11A 0.9600 . ?
C11 H11B 0.9600 . ?
C11 H11C 0.9600 . ?
C7 H7A 0.9600 . ?
C7 H7B 0.9600 . ?
C7 H7C 0.9600 . ?

loop_
_geom_torsion_atom_site_label_1
_geom_torsion_atom_site_label_2
_geom_torsion_atom_site_label_3
_geom_torsion_atom_site_label_4
_geom_torsion
_geom_torsion_site_symmetry_1
_geom_torsion_site_symmetry_2
_geom_torsion_site_symmetry_3
_geom_torsion_site_symmetry_4
_geom_torsion_publ_flag
W1 N3 N4 C10 -175.6(3) . . . . ?
W1 N3 N4 B1 9.2(5) . . . . ?
W1 N3 C8 C9 174.8(3) . . . . ?
W1 N3 C8 C7 -5.0(6) . . . . ?
W1 N1 C3 C4 180.000(1) . . . . ?
W1 N1 C3 C2 0.000(2) . . . . ?
N2 N1 C3 C4 0.000(1) . . . . ?
N2 N1 C3 C2 180.000(1) . . . . ?
N3 N4 C10 C9 0.0(4) . . . . ?
N3 N4 C10 C11 178.9(4) . . . . ?
N3 N4 B1 N2 -65.9(5) . . . . ?
N3 N4 B1 N4 52.6(6) . . . 7_575 ?
N3 C8 C9 C10 0.5(5) . . . . ?
N4 N3 C8 C9 -0.5(4) . . . . ?
N4 N3 C8 C7 179.7(4) . . . . ?
N4 C10 C9 C8 -0.3(5) . . . . ?
N1 N2 C5 C4 0.000(1) . . . . ?
N1 N2 C5 C6 180.000(1) . . . . ?
N1 N2 B1 N4 -57.9(3) . . . 7_575 ?
N1 N2 B1 N4 57.9(3) . . . . ?
C8 N3 N4 C10 0.3(4) . . . . ?
C8 N3 N4 B1 -174.9(4) . . . . ?
C5 N2 N1 W1 180.000(1) . . . . ?
C5 N2 N1 C3 0.000(1) . . . . ?
C5 N2 B1 N4 122.1(3) . . . 7_575 ?
C5 N2 B1 N4 -122.1(3) . . . . ?
C5 C4 C3 N1 0.000(1) . . . . ?
C5 C4 C3 C2 180.000(1) . . . . ?
C3 C4 C5 N2 0.000(1) . . . . ?
C3 C4 C5 C6 180.000(1) . . . . ?
C10 N4 B1 N2 119.9(5) . . . . ?
C10 N4 B1 N4 -121.6(4) . . . 7_575 ?
B1 N2 N1 W1 0.000(1) . . . . ?
B1 N2 N1 C3 180.000(1) . . . . ?
B1 N2 C5 C4 180.000(1) . . . . ?
B1 N2 C5 C6 0.000(1) . . . . ?
B1 N4 C10 C9 174.7(4) . . . . ?
B1 N4 C10 C11 -6.4(7) . . . . ?
C11 C10 C9 C8 -179.2(5) . . . . ?
C7 C8 C9 C10 -179.7(4) . . . . ?

loop_
_exptl_oxdiff_crystal_face_indexfrac_h
_exptl_oxdiff_crystal_face_indexfrac_k
_exptl_oxdiff_crystal_face_indexfrac_l
_exptl_oxdiff_crystal_face_x
_exptl_oxdiff_crystal_face_y
_exptl_oxdiff_crystal_face_z
7.9855 -2.9964 5.0052 0.2590 0.9237 0.3364
-8.9843 4.0135 2.9867 0.6569 -0.7472 -0.2884
7.9856 -4.0130 -2.9872 -0.6322 0.6881 0.2187
-5.9843 7.0062 -1.0133 0.2343 -0.9815 0.1459
-2.9916 2.9879 -8.0002 -0.7062 -0.7483 -0.0019
3.9914 -1.9877 7.9992 0.7093 0.7234 0.1527
-6.0001 -7.0000 1.0067 0.0619 0.2729 -0.9817
6.9977 5.9988 -1.0046 -0.1143 -0.1300 0.9701
-6.9857 3.9966 -5.0062 -0.2560 -0.9486 -0.1856
6.9841 -6.0060 1.0123 -0.2313 0.9566 0.0049

loop_
_smtbx_masks_void_nr
_smtbx_masks_void_average_x
_smtbx_masks_void_average_y
_smtbx_masks_void_average_z
_smtbx_masks_void_volume
_smtbx_masks_void_count_electrons
_smtbx_masks_void_content
1 0.000 -0.811 0.500 464.1 106.2 '2 C6H14'
2 0.500 -0.535 0.000 464.1 106.2 '2 C6H14'
